data_7004431
loop_
_publ_author_name
'Rios, Daniel'
'Olmstead, Marilyn M.'
'Balch, Alan L.'

_publ_section_title
;
 Colorless, non-luminescent; colorless, luminescent; and yellow,
 luminescent crystals of the cation [Au{C(NHCH3)(NHCH2CH2OH)}2]+. The
 roles of anions and hydrogen bonding in determining the aggregation of
 two-coordinate gold(i) cations
;
_journal_issue 31
_journal_name_full 'Dalton Transactions'
_journal_page_first 4157
_journal_page_last 4164
_journal_paper_doi 10.1039/b806878j
_journal_year 2008
_chemical_formula_moiety '3(C8 H20 Au N4 O2), 2(As F6), Cl, 0.5(H2O), 0.5(H2O)'
_chemical_formula_sum 'C24 H62 As2 Au3 Cl F12 N12 O7'
_chemical_formula_weight 1635.06
_chemical_name_common '[Au{C(NHCH3)(NHCH2CH2OH)}2]3(AsF6)2Cl.0.5(H2O)2'
_chemical_name_systematic
;
?
;
_space_group_IT_number 14
_symmetry_cell_setting monoclinic
_symmetry_space_group_name_Hall '-P 2yn'
_symmetry_space_group_name_H-M 'P 1 21/n 1'
_atom_sites_solution_hydrogens geom
_atom_sites_solution_primary direct
_atom_sites_solution_secondary difmap
_audit_creation_method SHELXL-97
_cell_angle_alpha 90.00
_cell_angle_beta 90.9650(10)
_cell_angle_gamma 90.00
_cell_formula_units_Z 4
_cell_length_a 9.4814(5)
_cell_length_b 20.7388(10)
_cell_length_c 24.6413(12)
_cell_measurement_reflns_used 9532
_cell_measurement_temperature 298(2)
_cell_measurement_theta_max 27.25
_cell_measurement_theta_min 2.905
_cell_volume 4844.6(4)
_computing_cell_refinement SAINT
_computing_data_collection 'Apex2 (Bruker, 2007)'
_computing_data_reduction 'SAINT (Bruker, 2007)'
_computing_molecular_graphics 'SHELXTL 5.1, XP (Sheldrick, 1994)'
_computing_publication_material SHELXS-97
_computing_structure_refinement 'SHELXL-97 (Sheldrick, 1997)'
_computing_structure_solution 'SHELXS-97 (Sheldrick, 1990)'
_diffrn_ambient_temperature 298(2)
_diffrn_detector_area_resol_mean 8.3
_diffrn_measured_fraction_theta_full 0.999
_diffrn_measured_fraction_theta_max 0.999
_diffrn_measurement_device_type 'Bruker SMART 1000'
_diffrn_measurement_method \w
_diffrn_radiation_monochromator graphite
_diffrn_radiation_source 'fine-focus sealed tube'
_diffrn_radiation_type MoK\a
_diffrn_radiation_wavelength 0.71073
_diffrn_reflns_av_R_equivalents 0.0565
_diffrn_reflns_av_sigmaI/netI 0.0403
_diffrn_reflns_limit_h_max 12
_diffrn_reflns_limit_h_min -12
_diffrn_reflns_limit_k_max 26
_diffrn_reflns_limit_k_min -26
_diffrn_reflns_limit_l_max 32
_diffrn_reflns_limit_l_min -32
_diffrn_reflns_number 61618
_diffrn_reflns_theta_full 27.50
_diffrn_reflns_theta_max 27.50
_diffrn_reflns_theta_min 2.67
_diffrn_standards_number 0
_exptl_absorpt_coefficient_mu 10.570
_exptl_absorpt_correction_T_max 0.591
_exptl_absorpt_correction_T_min 0.219
_exptl_absorpt_correction_type multi-scan
_exptl_absorpt_process_details 'SADABS 2.10 (Sheldrick, 2003)'
_exptl_crystal_colour yellow
_exptl_crystal_density_diffrn 2.242
_exptl_crystal_density_method 'not measured'
_exptl_crystal_description needle
_exptl_crystal_F_000 3088
_exptl_crystal_size_max 0.20
_exptl_crystal_size_mid 0.06
_exptl_crystal_size_min 0.05
_refine_diff_density_max 2.533
_refine_diff_density_min -0.526
_refine_diff_density_rms 0.135
_refine_ls_extinction_method none
_refine_ls_goodness_of_fit_ref 0.995
_refine_ls_hydrogen_treatment constr
_refine_ls_matrix_type full
_refine_ls_number_parameters 555
_refine_ls_number_reflns 11123
_refine_ls_number_restraints 0
_refine_ls_restrained_S_all 0.995
_refine_ls_R_factor_all 0.0722
_refine_ls_R_factor_gt 0.0355
_refine_ls_shift/su_max 0.002
_refine_ls_shift/su_mean 0.000
_refine_ls_structure_factor_coef Fsqd
_refine_ls_weighting_details 'calc w=1/[\s^2^(Fo^2^)+(0.0386P)^2^] where P=(Fo^2^+2Fc^2^)/3'
_refine_ls_weighting_scheme calc
_refine_ls_wR_factor_gt 0.0758
_refine_ls_wR_factor_ref 0.0846
_reflns_number_gt 7179
_reflns_number_total 11123
_reflns_threshold_expression >2sigma(I)
_cod_data_source_file b806878j.txt
_cod_data_source_block dr99
_cod_original_sg_symbol_H-M 'P 21/n'
_cod_database_code 7004431

loop_
_symmetry_equiv_pos_as_xyz
'x, y, z'
'-x+1/2, y+1/2, -z+1/2'
'-x, -y, -z'
'x-1/2, -y-1/2, z-1/2'

loop_
_atom_site_label
_atom_site_type_symbol
_atom_site_fract_x
_atom_site_fract_y
_atom_site_fract_z
_atom_site_U_iso_or_equiv
_atom_site_adp_type
_atom_site_occupancy
_atom_site_symmetry_multiplicity
_atom_site_calc_flag
_atom_site_refinement_flags
_atom_site_disorder_assembly
_atom_site_disorder_group
Au1 Au 0.40430(2) 0.742252(11) 0.641036(10) 0.04167(7) Uani 1 1 d . . .
Au2 Au 0.73603(2) 0.738273(11) 0.624402(10) 0.04276(7) Uani 1 1 d . . .
Au3 Au 1.07114(2) 0.760702(12) 0.631795(9) 0.04267(7) Uani 1 1 d . . .
As1 As 0.31272(8) 0.39099(3) 0.60549(3) 0.0641(2) Uani 1 1 d . . .
As2 As 0.91079(7) 0.91063(3) 0.38244(3) 0.05667(18) Uani 1 1 d . . .
Cl1 Cl 0.89958(16) 0.46182(8) 0.69747(7) 0.0642(5) Uani 1 1 d . . .
F1 F 0.4135(6) 0.4584(2) 0.6077(2) 0.1273(19) Uani 1 1 d . . .
F2 F 0.2198(5) 0.3207(2) 0.6052(2) 0.1110(16) Uani 1 1 d . . .
F3 F 0.4569(5) 0.3469(2) 0.6256(2) 0.1074(16) Uani 1 1 d . . .
F4 F 0.3527(5) 0.3780(2) 0.54041(17) 0.1138(17) Uani 1 1 d . . .
F5 F 0.2728(5) 0.4001(2) 0.67278(17) 0.1012(15) Uani 1 1 d . . .
F6 F 0.1751(6) 0.4365(3) 0.5882(2) 0.143(2) Uani 1 1 d . . .
F7 F 0.7341(5) 0.9147(3) 0.3808(3) 0.136(2) Uani 1 1 d . . .
F8 F 1.0871(5) 0.9071(3) 0.3841(2) 0.157(3) Uani 1 1 d . . .
F9 F 0.9081(8) 0.8344(3) 0.4019(3) 0.185(3) Uani 1 1 d . . .
F10 F 0.9090(7) 0.9335(3) 0.4473(2) 0.177(3) Uani 1 1 d . . .
F11 F 0.9123(7) 0.9879(3) 0.3654(3) 0.171(3) Uani 1 1 d . . .
F12 F 0.9149(6) 0.8865(3) 0.31867(19) 0.152(2) Uani 1 1 d . . .
O1 O 0.7108(5) 0.7755(2) 0.7810(2) 0.0801(15) Uani 1 1 d . . .
H1E H 0.7672 0.7551 0.8012 0.120 Uiso 1 1 calc R . .
O2 O 0.1021(4) 0.57820(19) 0.69277(16) 0.0567(11) Uani 1 1 d . . .
H2B H 0.0434 0.5479 0.6928 0.085 Uiso 1 1 calc R . .
O3 O 0.4370(5) 0.7767(2) 0.4881(2) 0.0905(17) Uani 1 1 d . . .
H3D H 0.3679 0.7795 0.4664 0.136 Uiso 1 1 calc R . .
O4 O 1.0197(5) 0.5903(2) 0.57810(18) 0.0768(14) Uani 1 1 d . . .
H4D H 1.0430 0.5882 0.6111 0.115 Uiso 1 1 calc R . .
O5 O 1.3656(4) 0.8958(2) 0.53224(17) 0.0639(12) Uani 1 1 d . . .
H5E H 1.4192 0.9278 0.5357 0.096 Uiso 1 1 calc R . .
O6 O 0.8025(4) 0.8947(2) 0.72959(17) 0.0584(11) Uani 1 1 d . . .
H6B H 0.7896 0.8603 0.7467 0.088 Uiso 1 1 calc R . .
O7 O 0.2701(16) 0.7937(8) 0.3893(6) 0.158(6) Uiso 0.50 1 d P . .
O8 O 0.5487(9) 0.9681(5) 0.4666(4) 0.078(3) Uiso 0.50 1 d P . .
N1 N 0.4161(5) 0.8834(2) 0.6508(2) 0.0476(12) Uani 1 1 d . . .
H1A H 0.4006 0.8791 0.6157 0.057 Uiso 1 1 calc R . .
N2 N 0.4519(5) 0.8350(2) 0.73242(19) 0.0445(11) Uani 1 1 d . . .
H2A H 0.4660 0.8740 0.7456 0.053 Uiso 1 1 calc R . .
N3 N 0.3859(5) 0.6499(2) 0.5501(2) 0.0529(13) Uani 1 1 d . . .
H3C H 0.4066 0.6850 0.5318 0.064 Uiso 1 1 calc R . .
N4 N 0.3559(5) 0.6017(2) 0.63055(19) 0.0497(12) Uani 1 1 d . . .
H4A H 0.3429 0.5659 0.6119 0.060 Uiso 1 1 calc R . .
N5 N 0.7528(5) 0.8793(2) 0.6127(2) 0.0479(12) Uani 1 1 d . . .
H5D H 0.7708 0.8756 0.6477 0.057 Uiso 1 1 calc R . .
N6 N 0.7080(5) 0.8306(2) 0.5323(2) 0.0496(12) Uani 1 1 d . . .
H6A H 0.7047 0.8699 0.5187 0.060 Uiso 1 1 calc R . .
N7 N 0.7394(5) 0.6562(2) 0.7200(2) 0.0514(13) Uani 1 1 d . . .
H7C H 0.7287 0.6947 0.7343 0.062 Uiso 1 1 calc R . .
N8 N 0.7599(5) 0.5958(2) 0.6439(2) 0.0500(12) Uani 1 1 d . . .
H8C H 0.7667 0.5623 0.6657 0.060 Uiso 1 1 calc R . .
N9 N 1.0639(5) 0.7065(3) 0.5219(2) 0.0584(14) Uani 1 1 d . . .
H9D H 1.0426 0.6719 0.5408 0.070 Uiso 1 1 calc R . .
N10 N 1.1065(5) 0.8130(3) 0.5204(2) 0.0555(13) Uani 1 1 d . . .
H10A H 1.1169 0.8088 0.4851 0.067 Uiso 1 1 calc R . .
N11 N 1.0690(5) 0.7071(2) 0.74242(19) 0.0480(12) Uani 1 1 d . . .
H11C H 1.0755 0.6712 0.7235 0.058 Uiso 1 1 calc R . .
N12 N 1.0564(5) 0.8152(2) 0.74325(18) 0.0449(12) Uani 1 1 d . . .
H12C H 1.0530 0.8117 0.7788 0.054 Uiso 1 1 calc R . .
C1 C 0.4267(7) 0.9487(3) 0.6711(3) 0.0611(18) Uani 1 1 d . . .
H1B H 0.4048 0.9791 0.6417 0.092 Uiso 1 1 calc R . .
H1C H 0.5228 0.9565 0.6849 0.092 Uiso 1 1 calc R . .
H1D H 0.3597 0.9547 0.7006 0.092 Uiso 1 1 calc R . .
C2 C 0.4271(5) 0.8295(3) 0.6793(2) 0.0399(13) Uani 1 1 d . . .
C3 C 0.4572(7) 0.7811(3) 0.7704(3) 0.0573(17) Uani 1 1 d . . .
H3A H 0.4606 0.7402 0.7497 0.069 Uiso 1 1 calc R . .
H3B H 0.3701 0.7808 0.7920 0.069 Uiso 1 1 calc R . .
C4 C 0.5826(9) 0.7846(3) 0.8080(3) 0.074(2) Uani 1 1 d . . .
H4B H 0.5840 0.8273 0.8260 0.089 Uiso 1 1 calc R . .
H4C H 0.5735 0.7513 0.8364 0.089 Uiso 1 1 calc R . .
C5 C 0.3618(7) 0.5914(3) 0.5189(3) 0.068(2) Uani 1 1 d . . .
H5A H 0.3798 0.5999 0.4805 0.102 Uiso 1 1 calc R . .
H5B H 0.2638 0.5774 0.5230 0.102 Uiso 1 1 calc R . .
H5C H 0.4254 0.5574 0.5321 0.102 Uiso 1 1 calc R . .
C6 C 0.3796(5) 0.6553(3) 0.6033(2) 0.0421(13) Uani 1 1 d . . .
C7 C 0.3499(6) 0.5978(3) 0.6902(2) 0.0548(16) Uani 1 1 d . . .
H7A H 0.3344 0.6415 0.7052 0.066 Uiso 1 1 calc R . .
H7B H 0.4416 0.5819 0.7047 0.066 Uiso 1 1 calc R . .
C8 C 0.2363(6) 0.5545(3) 0.7085(2) 0.0548(16) Uani 1 1 d . . .
H8A H 0.2500 0.5111 0.6928 0.066 Uiso 1 1 calc R . .
H8B H 0.2414 0.5505 0.7486 0.066 Uiso 1 1 calc R . .
C9 C 0.7502(7) 0.9437(3) 0.5909(3) 0.0614(18) Uani 1 1 d . . .
H9A H 0.7717 0.9747 0.6199 0.092 Uiso 1 1 calc R . .
H9B H 0.6565 0.9528 0.5754 0.092 Uiso 1 1 calc R . .
H9C H 0.8209 0.9475 0.5625 0.092 Uiso 1 1 calc R . .
C10 C 0.7308(5) 0.8247(3) 0.5854(2) 0.0421(13) Uani 1 1 d . . .
C11 C 0.6881(6) 0.7771(3) 0.4949(3) 0.0547(16) Uani 1 1 d . . .
H11A H 0.6799 0.7366 0.5159 0.066 Uiso 1 1 calc R . .
H11B H 0.7719 0.7734 0.4717 0.066 Uiso 1 1 calc R . .
C12 C 0.5609(8) 0.7851(4) 0.4601(3) 0.072(2) Uani 1 1 d . . .
H12A H 0.5615 0.8289 0.4440 0.086 Uiso 1 1 calc R . .
H12B H 0.5640 0.7536 0.4300 0.086 Uiso 1 1 calc R . .
C13 C 0.7474(7) 0.6025(3) 0.7574(2) 0.0606(18) Uani 1 1 d . . .
H13A H 0.7248 0.6173 0.7940 0.091 Uiso 1 1 calc R . .
H13B H 0.8430 0.5845 0.7575 0.091 Uiso 1 1 calc R . .
H13C H 0.6798 0.5692 0.7460 0.091 Uiso 1 1 calc R . .
C14 C 0.7465(5) 0.6532(3) 0.6660(2) 0.0430(14) Uani 1 1 d . . .
C15 C 0.7641(6) 0.5839(3) 0.5854(2) 0.0588(17) Uani 1 1 d . . .
H15A H 0.7546 0.6254 0.5659 0.071 Uiso 1 1 calc R . .
H15B H 0.6829 0.5565 0.5746 0.071 Uiso 1 1 calc R . .
C16 C 0.9000(7) 0.5510(3) 0.5682(3) 0.0641(19) Uani 1 1 d . . .
H16A H 0.9112 0.5100 0.5884 0.077 Uiso 1 1 calc R . .
H16B H 0.8935 0.5406 0.5291 0.077 Uiso 1 1 calc R . .
C17 C 1.0762(7) 0.6985(4) 0.4627(3) 0.078(2) Uani 1 1 d . . .
H17A H 1.0509 0.6542 0.4526 0.117 Uiso 1 1 calc R . .
H17B H 1.1734 0.7073 0.4521 0.117 Uiso 1 1 calc R . .
H17C H 1.0123 0.7287 0.4441 0.117 Uiso 1 1 calc R . .
C18 C 1.0821(5) 0.7607(3) 0.5491(2) 0.0457(14) Uani 1 1 d . . .
C19 C 1.1174(6) 0.8779(3) 0.5438(3) 0.0593(17) Uani 1 1 d . . .
H19A H 1.1403 0.8744 0.5830 0.071 Uiso 1 1 calc R . .
H19B H 1.0251 0.8999 0.5399 0.071 Uiso 1 1 calc R . .
C20 C 1.2271(7) 0.9172(3) 0.5171(3) 0.0615(17) Uani 1 1 d . . .
H20A H 1.2147 0.9141 0.4772 0.074 Uiso 1 1 calc R . .
H20B H 1.2159 0.9630 0.5276 0.074 Uiso 1 1 calc R . .
C21 C 1.0651(7) 0.7008(3) 0.8008(2) 0.0617(18) Uani 1 1 d . . .
H21A H 1.0701 0.6551 0.8108 0.093 Uiso 1 1 calc R . .
H21B H 0.9770 0.7193 0.8141 0.093 Uiso 1 1 calc R . .
H21C H 1.1454 0.7239 0.8172 0.093 Uiso 1 1 calc R . .
C22 C 1.0637(5) 0.7620(3) 0.7147(2) 0.0405(13) Uani 1 1 d . . .
C23 C 1.0537(6) 0.8800(3) 0.7201(3) 0.0513(16) Uani 1 1 d . . .
H23A H 1.0399 0.8770 0.6802 0.062 Uiso 1 1 calc R . .
H23B H 1.1455 0.9014 0.7273 0.062 Uiso 1 1 calc R . .
C24 C 0.9375(6) 0.9202(3) 0.7435(3) 0.0545(16) Uani 1 1 d . . .
H24A H 0.9486 0.9215 0.7835 0.065 Uiso 1 1 calc R . .
H24B H 0.9446 0.9649 0.7297 0.065 Uiso 1 1 calc R . .

loop_
_atom_site_aniso_label
_atom_site_aniso_U_11
_atom_site_aniso_U_22
_atom_site_aniso_U_33
_atom_site_aniso_U_23
_atom_site_aniso_U_13
_atom_site_aniso_U_12
Au1 0.03576(12) 0.03968(13) 0.04964(14) -0.00356(10) 0.00253(9) -0.00247(10)
Au2 0.03722(13) 0.03987(13) 0.05124(14) 0.00650(10) 0.00268(9) 0.00463(10)
Au3 0.03736(12) 0.05071(14) 0.03996(13) -0.00208(10) 0.00151(9) 0.00307(10)
As1 0.0827(5) 0.0539(4) 0.0555(4) -0.0020(3) -0.0047(4) 0.0058(4)
As2 0.0600(4) 0.0605(5) 0.0494(4) 0.0087(3) -0.0029(3) 0.0030(3)
Cl1 0.0557(10) 0.0503(10) 0.0869(12) 0.0254(9) 0.0068(9) -0.0007(8)
F1 0.165(5) 0.063(3) 0.154(5) 0.002(3) 0.020(4) -0.020(3)
F2 0.106(3) 0.106(4) 0.121(4) -0.026(3) 0.012(3) -0.035(3)
F3 0.104(3) 0.085(4) 0.132(4) -0.014(3) -0.036(3) 0.023(3)
F4 0.153(4) 0.122(4) 0.067(3) 0.000(3) 0.019(3) 0.004(3)
F5 0.150(4) 0.083(3) 0.070(3) -0.001(2) 0.007(3) 0.010(3)
F6 0.148(5) 0.182(6) 0.101(4) 0.032(4) -0.001(3) 0.099(4)
F7 0.064(3) 0.112(4) 0.232(7) -0.017(4) -0.003(3) 0.004(3)
F8 0.065(3) 0.250(8) 0.156(5) -0.081(5) -0.008(3) 0.014(4)
F9 0.249(7) 0.093(4) 0.215(7) 0.071(4) 0.101(6) 0.065(5)
F10 0.218(6) 0.239(7) 0.074(3) -0.048(4) -0.023(4) 0.137(6)
F11 0.194(6) 0.083(4) 0.237(8) 0.053(4) 0.020(6) -0.026(4)
F12 0.152(5) 0.239(7) 0.064(3) -0.030(4) -0.012(3) 0.035(5)
O1 0.078(3) 0.054(3) 0.108(4) 0.002(3) -0.029(3) 0.012(3)
O2 0.051(3) 0.054(3) 0.065(3) 0.007(2) 0.009(2) -0.008(2)
O3 0.073(4) 0.086(4) 0.112(5) -0.023(3) -0.018(3) 0.013(3)
O4 0.075(3) 0.100(4) 0.056(3) 0.019(3) 0.010(3) -0.008(3)
O5 0.057(3) 0.070(3) 0.065(3) -0.012(2) -0.001(2) -0.010(2)
O6 0.054(3) 0.055(3) 0.066(3) -0.009(2) -0.005(2) 0.007(2)
N1 0.049(3) 0.045(3) 0.049(3) 0.005(2) -0.006(2) 0.002(2)
N2 0.046(3) 0.037(3) 0.050(3) -0.001(2) -0.002(2) -0.003(2)
N3 0.056(3) 0.050(3) 0.054(3) -0.002(3) 0.013(3) -0.007(3)
N4 0.053(3) 0.048(3) 0.047(3) -0.007(2) 0.003(2) -0.010(2)
N5 0.048(3) 0.045(3) 0.051(3) -0.002(2) -0.005(2) 0.002(2)
N6 0.059(3) 0.032(3) 0.058(3) 0.007(2) -0.003(3) 0.004(2)
N7 0.057(3) 0.046(3) 0.051(3) 0.003(2) 0.012(3) 0.003(2)
N8 0.056(3) 0.040(3) 0.054(3) 0.005(2) -0.001(3) 0.012(2)
N9 0.055(3) 0.068(4) 0.052(3) -0.006(3) -0.010(3) -0.001(3)
N10 0.059(3) 0.069(4) 0.038(3) 0.003(3) 0.007(2) 0.000(3)
N11 0.052(3) 0.042(3) 0.050(3) 0.003(2) 0.000(2) 0.006(2)
N12 0.052(3) 0.048(3) 0.036(3) -0.002(2) 0.006(2) 0.006(2)
C1 0.074(5) 0.033(4) 0.076(5) 0.000(3) -0.004(4) 0.003(3)
C2 0.024(3) 0.045(4) 0.050(4) -0.005(3) 0.001(2) 0.006(2)
C3 0.071(4) 0.048(4) 0.053(4) 0.006(3) 0.013(3) -0.007(3)
C4 0.135(7) 0.040(4) 0.046(4) 0.002(3) -0.012(5) 0.000(4)
C5 0.074(5) 0.077(5) 0.053(4) -0.022(4) 0.008(4) -0.006(4)
C6 0.034(3) 0.048(4) 0.044(3) -0.003(3) 0.008(3) -0.002(3)
C7 0.053(4) 0.063(4) 0.048(4) -0.002(3) 0.004(3) -0.015(3)
C8 0.068(4) 0.044(4) 0.053(4) 0.006(3) 0.001(3) -0.011(3)
C9 0.065(4) 0.042(4) 0.077(5) -0.003(3) -0.005(4) -0.010(3)
C10 0.030(3) 0.048(4) 0.048(4) 0.005(3) 0.003(3) 0.003(3)
C11 0.059(4) 0.051(4) 0.055(4) -0.002(3) 0.001(3) 0.011(3)
C12 0.092(6) 0.072(5) 0.051(4) -0.019(4) -0.005(4) 0.005(4)
C13 0.076(4) 0.051(4) 0.055(4) 0.011(3) 0.017(3) 0.004(3)
C14 0.028(3) 0.046(4) 0.055(4) 0.006(3) 0.000(3) 0.003(2)
C15 0.061(4) 0.057(4) 0.057(4) 0.000(3) -0.010(3) 0.005(3)
C16 0.091(5) 0.049(4) 0.052(4) -0.001(3) 0.010(4) 0.007(4)
C17 0.081(5) 0.100(6) 0.053(4) -0.020(4) -0.010(4) 0.014(5)
C18 0.031(3) 0.061(4) 0.046(3) -0.009(3) -0.003(2) 0.002(3)
C19 0.050(4) 0.065(5) 0.063(4) 0.000(4) 0.012(3) 0.011(3)
C20 0.067(4) 0.059(4) 0.058(4) 0.005(3) 0.003(4) 0.004(4)
C21 0.075(5) 0.064(5) 0.046(4) 0.013(3) -0.001(3) 0.001(4)
C22 0.029(3) 0.053(4) 0.040(3) -0.007(3) 0.003(2) 0.004(3)
C23 0.054(4) 0.043(4) 0.058(4) -0.002(3) 0.009(3) 0.005(3)
C24 0.056(4) 0.048(4) 0.059(4) -0.007(3) 0.001(3) 0.006(3)

loop_
_atom_type_symbol
_atom_type_description
_atom_type_scat_dispersion_real
_atom_type_scat_dispersion_imag
_atom_type_scat_source
C C 0.0033 0.0016 'International Tables Vol C Tables 4.2.6.8 and 6.1.1.4'
H H 0.0000 0.0000 'International Tables Vol C Tables 4.2.6.8 and 6.1.1.4'
N N 0.0061 0.0033 'International Tables Vol C Tables 4.2.6.8 and 6.1.1.4'
O O 0.0106 0.0060 'International Tables Vol C Tables 4.2.6.8 and 6.1.1.4'
F F 0.0171 0.0103 'International Tables Vol C Tables 4.2.6.8 and 6.1.1.4'
Cl Cl 0.1484 0.1585 'International Tables Vol C Tables 4.2.6.8 and 6.1.1.4'
As As 0.0499 2.0058 'International Tables Vol C Tables 4.2.6.8 and 6.1.1.4'
Au Au -2.0133 8.8022 'International Tables Vol C Tables 4.2.6.8 and 6.1.1.4'

loop_
_geom_angle_atom_site_label_1
_geom_angle_atom_site_label_2
_geom_angle_atom_site_label_3
_geom_angle
_geom_angle_site_symmetry_1
_geom_angle_site_symmetry_3
_geom_angle_publ_flag
C6 Au1 C2 179.4(2) . . ?
C6 Au1 Au2 91.41(14) . . ?
C2 Au1 Au2 89.15(13) . . ?
C6 Au1 Au3 88.13(15) . 1_455 ?
C2 Au1 Au3 91.36(13) . 1_455 ?
Au2 Au1 Au3 167.291(10) . 1_455 ?
C10 Au2 C14 177.6(2) . . ?
C10 Au2 Au1 91.24(14) . . ?
C14 Au2 Au1 89.86(14) . . ?
C10 Au2 Au3 85.15(14) . . ?
C14 Au2 Au3 93.26(14) . . ?
Au1 Au2 Au3 165.513(11) . . ?
C18 Au3 C22 178.8(2) . . ?
C18 Au3 Au1 90.25(15) . 1_655 ?
C22 Au3 Au1 88.92(14) . 1_655 ?
C18 Au3 Au2 90.59(15) . . ?
C22 Au3 Au2 90.45(14) . . ?
Au1 Au3 Au2 164.757(11) 1_655 . ?
F6 As1 F4 92.0(3) . . ?
F6 As1 F1 88.9(3) . . ?
F4 As1 F1 91.5(3) . . ?
F6 As1 F2 94.6(3) . . ?
F4 As1 F2 89.1(2) . . ?
F1 As1 F2 176.5(3) . . ?
F6 As1 F3 177.2(3) . . ?
F4 As1 F3 89.9(2) . . ?
F1 As1 F3 89.1(2) . . ?
F2 As1 F3 87.4(2) . . ?
F6 As1 F5 90.0(2) . . ?
F4 As1 F5 177.0(2) . . ?
F1 As1 F5 90.7(2) . . ?
F2 As1 F5 88.6(2) . . ?
F3 As1 F5 88.1(2) . . ?
F12 As2 F9 89.2(3) . . ?
F12 As2 F11 93.0(3) . . ?
F9 As2 F11 177.8(3) . . ?
F12 As2 F10 178.6(3) . . ?
F9 As2 F10 89.6(4) . . ?
F11 As2 F10 88.2(3) . . ?
F12 As2 F8 88.3(3) . . ?
F9 As2 F8 88.3(4) . . ?
F11 As2 F8 92.0(3) . . ?
F10 As2 F8 90.9(3) . . ?
F12 As2 F7 91.9(3) . . ?
F9 As2 F7 92.0(3) . . ?
F11 As2 F7 87.6(3) . . ?
F10 As2 F7 89.0(3) . . ?
F8 As2 F7 179.6(3) . . ?
C4 O1 H1E 109.5 . . ?
C8 O2 H2B 109.5 . . ?
C12 O3 H3D 109.5 . . ?
C16 O4 H4D 109.5 . . ?
C20 O5 H5E 109.5 . . ?
C24 O6 H6B 109.5 . . ?
C2 N1 C1 127.1(5) . . ?
C2 N1 H1A 116.4 . . ?
C1 N1 H1A 116.4 . . ?
C2 N2 C3 124.6(5) . . ?
C2 N2 H2A 117.7 . . ?
C3 N2 H2A 117.7 . . ?
C6 N3 C5 126.1(5) . . ?
C6 N3 H3C 116.9 . . ?
C5 N3 H3C 116.9 . . ?
C6 N4 C7 124.3(5) . . ?
C6 N4 H4A 117.9 . . ?
C7 N4 H4A 117.9 . . ?
C10 N5 C9 126.8(5) . . ?
C10 N5 H5D 116.6 . . ?
C9 N5 H5D 116.6 . . ?
C10 N6 C11 124.8(5) . . ?
C10 N6 H6A 117.6 . . ?
C11 N6 H6A 117.6 . . ?
C14 N7 C13 126.6(5) . . ?
C14 N7 H7C 116.7 . . ?
C13 N7 H7C 116.7 . . ?
C14 N8 C15 124.4(5) . . ?
C14 N8 H8C 117.8 . . ?
C15 N8 H8C 117.8 . . ?
C18 N9 C17 125.9(6) . . ?
C18 N9 H9D 117.0 . . ?
C17 N9 H9D 117.0 . . ?
C18 N10 C19 123.7(5) . . ?
C18 N10 H10A 118.1 . . ?
C19 N10 H10A 118.1 . . ?
C22 N11 C21 125.9(5) . . ?
C22 N11 H11C 117.1 . . ?
C21 N11 H11C 117.1 . . ?
C22 N12 C23 124.5(5) . . ?
C22 N12 H12C 117.8 . . ?
C23 N12 H12C 117.8 . . ?
N1 C1 H1B 109.5 . . ?
N1 C1 H1C 109.5 . . ?
H1B C1 H1C 109.5 . . ?
N1 C1 H1D 109.5 . . ?
H1B C1 H1D 109.5 . . ?
H1C C1 H1D 109.5 . . ?
N1 C2 N2 117.3(5) . . ?
N1 C2 Au1 119.7(4) . . ?
N2 C2 Au1 123.0(4) . . ?
N2 C3 C4 112.2(5) . . ?
N2 C3 H3A 109.2 . . ?
C4 C3 H3A 109.2 . . ?
N2 C3 H3B 109.2 . . ?
C4 C3 H3B 109.2 . . ?
H3A C3 H3B 107.9 . . ?
O1 C4 C3 112.6(5) . . ?
O1 C4 H4B 109.1 . . ?
C3 C4 H4B 109.1 . . ?
O1 C4 H4C 109.1 . . ?
C3 C4 H4C 109.1 . . ?
H4B C4 H4C 107.8 . . ?
N3 C5 H5A 109.5 . . ?
N3 C5 H5B 109.5 . . ?
H5A C5 H5B 109.5 . . ?
N3 C5 H5C 109.5 . . ?
H5A C5 H5C 109.5 . . ?
H5B C5 H5C 109.5 . . ?
N3 C6 N4 116.4(5) . . ?
N3 C6 Au1 121.5(4) . . ?
N4 C6 Au1 122.2(4) . . ?
N4 C7 C8 112.2(5) . . ?
N4 C7 H7A 109.2 . . ?
C8 C7 H7A 109.2 . . ?
N4 C7 H7B 109.2 . . ?
C8 C7 H7B 109.2 . . ?
H7A C7 H7B 107.9 . . ?
O2 C8 C7 111.3(5) . . ?
O2 C8 H8A 109.4 . . ?
C7 C8 H8A 109.4 . . ?
O2 C8 H8B 109.4 . . ?
C7 C8 H8B 109.4 . . ?
H8A C8 H8B 108.0 . . ?
N5 C9 H9A 109.5 . . ?
N5 C9 H9B 109.5 . . ?
H9A C9 H9B 109.5 . . ?
N5 C9 H9C 109.5 . . ?
H9A C9 H9C 109.5 . . ?
H9B C9 H9C 109.5 . . ?
N6 C10 N5 116.2(5) . . ?
N6 C10 Au2 123.3(4) . . ?
N5 C10 Au2 120.5(4) . . ?
N6 C11 C12 112.2(5) . . ?
N6 C11 H11A 109.2 . . ?
C12 C11 H11A 109.2 . . ?
N6 C11 H11B 109.2 . . ?
C12 C11 H11B 109.2 . . ?
H11A C11 H11B 107.9 . . ?
O3 C12 C11 112.8(6) . . ?
O3 C12 H12A 109.0 . . ?
C11 C12 H12A 109.0 . . ?
O3 C12 H12B 109.0 . . ?
C11 C12 H12B 109.0 . . ?
H12A C12 H12B 107.8 . . ?
N7 C13 H13A 109.5 . . ?
N7 C13 H13B 109.5 . . ?
H13A C13 H13B 109.5 . . ?
N7 C13 H13C 109.5 . . ?
H13A C13 H13C 109.5 . . ?
H13B C13 H13C 109.5 . . ?
N8 C14 N7 117.5(5) . . ?
N8 C14 Au2 125.3(4) . . ?
N7 C14 Au2 117.3(4) . . ?
N8 C15 C16 112.7(5) . . ?
N8 C15 H15A 109.0 . . ?
C16 C15 H15A 109.0 . . ?
N8 C15 H15B 109.0 . . ?
C16 C15 H15B 109.0 . . ?
H15A C15 H15B 107.8 . . ?
O4 C16 C15 111.9(5) . . ?
O4 C16 H16A 109.2 . . ?
C15 C16 H16A 109.2 . . ?
O4 C16 H16B 109.2 . . ?
C15 C16 H16B 109.2 . . ?
H16A C16 H16B 107.9 . . ?
N9 C17 H17A 109.5 . . ?
N9 C17 H17B 109.5 . . ?
H17A C17 H17B 109.5 . . ?
N9 C17 H17C 109.5 . . ?
H17A C17 H17C 109.5 . . ?
H17B C17 H17C 109.5 . . ?
N10 C18 N9 116.8(6) . . ?
N10 C18 Au3 123.3(5) . . ?
N9 C18 Au3 119.9(5) . . ?
N10 C19 C20 112.0(5) . . ?
N10 C19 H19A 109.2 . . ?
C20 C19 H19A 109.2 . . ?
N10 C19 H19B 109.2 . . ?
C20 C19 H19B 109.2 . . ?
H19A C19 H19B 107.9 . . ?
O5 C20 C19 111.2(5) . . ?
O5 C20 H20A 109.4 . . ?
C19 C20 H20A 109.4 . . ?
O5 C20 H20B 109.4 . . ?
C19 C20 H20B 109.4 . . ?
H20A C20 H20B 108.0 . . ?
N11 C21 H21A 109.5 . . ?
N11 C21 H21B 109.5 . . ?
H21A C21 H21B 109.5 . . ?
N11 C21 H21C 109.5 . . ?
H21A C21 H21C 109.5 . . ?
H21B C21 H21C 109.5 . . ?
N12 C22 N11 116.7(5) . . ?
N12 C22 Au3 123.3(4) . . ?
N11 C22 Au3 120.0(4) . . ?
N12 C23 C24 111.6(5) . . ?
N12 C23 H23A 109.3 . . ?
C24 C23 H23A 109.3 . . ?
N12 C23 H23B 109.3 . . ?
C24 C23 H23B 109.3 . . ?
H23A C23 H23B 108.0 . . ?
O6 C24 C23 111.4(5) . . ?
O6 C24 H24A 109.4 . . ?
C23 C24 H24A 109.4 . . ?
O6 C24 H24B 109.4 . . ?
C23 C24 H24B 109.4 . . ?
H24A C24 H24B 108.0 . . ?

loop_
_geom_bond_atom_site_label_1
_geom_bond_atom_site_label_2
_geom_bond_distance
_geom_bond_site_symmetry_2
_geom_bond_publ_flag
Au1 C6 2.040(6) . ?
Au1 C2 2.049(5) . ?
Au1 Au2 3.1797(3) . ?
Au1 Au3 3.1862(3) 1_455 ?
Au2 C10 2.035(6) . ?
Au2 C14 2.042(6) . ?
Au2 Au3 3.2134(3) . ?
Au3 C18 2.042(6) . ?
Au3 C22 2.046(5) . ?
Au3 Au1 3.1862(3) 1_655 ?
As1 F6 1.660(4) . ?
As1 F4 1.676(4) . ?
As1 F1 1.693(5) . ?
As1 F2 1.703(5) . ?
As1 F3 1.711(4) . ?
As1 F5 1.718(4) . ?
As2 F12 1.650(5) . ?
As2 F9 1.652(5) . ?
As2 F11 1.656(5) . ?
As2 F10 1.668(5) . ?
As2 F8 1.673(5) . ?
As2 F7 1.678(4) . ?
O1 C4 1.408(8) . ?
O1 H1E 0.8400 . ?
O2 C8 1.412(7) . ?
O2 H2B 0.8400 . ?
O3 C12 1.384(8) . ?
O3 H3D 0.8400 . ?
O4 C16 1.416(7) . ?
O4 H4D 0.8400 . ?
O5 C20 1.429(7) . ?
O5 H5E 0.8400 . ?
O6 C24 1.420(7) . ?
O6 H6B 0.8400 . ?
N1 C2 1.324(7) . ?
N1 C1 1.446(7) . ?
N1 H1A 0.8800 . ?
N2 C2 1.331(7) . ?
N2 C3 1.458(7) . ?
N2 H2A 0.8800 . ?
N3 C6 1.318(7) . ?
N3 C5 1.452(7) . ?
N3 H3C 0.8800 . ?
N4 C6 1.320(7) . ?
N4 C7 1.475(7) . ?
N4 H4A 0.8800 . ?
N5 C10 1.330(7) . ?
N5 C9 1.441(7) . ?
N5 H5D 0.8800 . ?
N6 C10 1.329(7) . ?
N6 C11 1.454(7) . ?
N6 H6A 0.8800 . ?
N7 C14 1.334(7) . ?
N7 C13 1.447(7) . ?
N7 H7C 0.8800 . ?
N8 C14 1.317(7) . ?
N8 C15 1.465(7) . ?
N8 H8C 0.8800 . ?
N9 C18 1.319(7) . ?
N9 C17 1.474(7) . ?
N9 H9D 0.8800 . ?
N10 C18 1.318(7) . ?
N10 C19 1.467(8) . ?
N10 H10A 0.8800 . ?
N11 C22 1.329(7) . ?
N11 C21 1.446(7) . ?
N11 H11C 0.8800 . ?
N12 C22 1.311(7) . ?
N12 C23 1.460(7) . ?
N12 H12C 0.8800 . ?
C1 H1B 0.9800 . ?
C1 H1C 0.9800 . ?
C1 H1D 0.9800 . ?
C3 C4 1.497(9) . ?
C3 H3A 0.9900 . ?
C3 H3B 0.9900 . ?
C4 H4B 0.9900 . ?
C4 H4C 0.9900 . ?
C5 H5A 0.9800 . ?
C5 H5B 0.9800 . ?
C5 H5C 0.9800 . ?
C7 C8 1.478(7) . ?
C7 H7A 0.9900 . ?
C7 H7B 0.9900 . ?
C8 H8A 0.9900 . ?
C8 H8B 0.9900 . ?
C9 H9A 0.9800 . ?
C9 H9B 0.9800 . ?
C9 H9C 0.9800 . ?
C11 C12 1.478(8) . ?
C11 H11A 0.9900 . ?
C11 H11B 0.9900 . ?
C12 H12A 0.9900 . ?
C12 H12B 0.9900 . ?
C13 H13A 0.9800 . ?
C13 H13B 0.9800 . ?
C13 H13C 0.9800 . ?
C15 C16 1.523(8) . ?
C15 H15A 0.9900 . ?
C15 H15B 0.9900 . ?
C16 H16A 0.9900 . ?
C16 H16B 0.9900 . ?
C17 H17A 0.9800 . ?
C17 H17B 0.9800 . ?
C17 H17C 0.9800 . ?
C19 C20 1.484(8) . ?
C19 H19A 0.9900 . ?
C19 H19B 0.9900 . ?
C20 H20A 0.9900 . ?
C20 H20B 0.9900 . ?
C21 H21A 0.9800 . ?
C21 H21B 0.9800 . ?
C21 H21C 0.9800 . ?
C23 C24 1.504(7) . ?
C23 H23A 0.9900 . ?
C23 H23B 0.9900 . ?
C24 H24A 0.9900 . ?
C24 H24B 0.9900 . ?

loop_
_geom_hbond_atom_site_label_D
_geom_hbond_atom_site_label_H
_geom_hbond_atom_site_label_A
_geom_hbond_distance_DH
_geom_hbond_distance_HA
_geom_hbond_distance_DA
_geom_hbond_angle_DHA
_geom_hbond_site_symmetry_A
O1 H1E O7 0.84 2.39 3.075(16) 138 4_676
O2 H2B Cl1 0.84 2.25 3.088(4) 175 1_455
O3 H3D O7 0.84 2.12 2.902(16) 155 .
O4 H4D O2 0.84 2.09 2.930(6) 177 1_655
O5 H5E O8 0.84 2.18 2.937(10) 150 3_776
O5 H5E O8 0.84 2.27 2.823(10) 123 1_655
O6 H6B O1 0.84 2.09 2.917(6) 167 .
N1 H1A O5 0.88 2.11 2.965(6) 165 1_455
N2 H2A Cl1 0.88 2.62 3.436(5) 155 2_656
N3 H3C O3 0.88 2.21 3.084(8) 174 .
N4 H4A F1 0.88 2.33 3.076(7) 142 .
N5 H5D O6 0.88 2.07 2.929(6) 164 .
N7 H7C O1 0.88 2.04 2.910(7) 169 .
N8 H8C Cl1 0.88 2.55 3.340(5) 150 .
N9 H9D O4 0.88 1.94 2.814(7) 172 .
N11 H11C O2 0.88 2.09 2.958(6) 169 1_655
N12 H12C F3 0.88 2.47 3.301(7) 158 2_656
